data_7223548
loop_
_publ_author_name
'Shao, Yong-Liang'
'Cui, Yan-Hui'
'Gu, Jin-Zhong'
'Wu, Jiang'
'Wang, Ya-Wen'
'Kirillov, Alexander M.'

_publ_section_title
;
 Exploring biphenyl-2,4,4&#x2032;-tricarboxylic acid as a flexible
 building block for the hydrothermal self-assembly of diverse
 metal--organic and supramolecular networks
;
_journal_issue 5
_journal_name_full CrystEngComm
_journal_page_first 765
_journal_paper_doi 10.1039/C5CE02254A
_journal_volume 18
_journal_year 2016
_chemical_formula_sum 'C39 H23 Cd2 Cl N4 O6'
_chemical_formula_weight 903.86
_chemical_name_systematic
; 
 ? 
;
_space_group_IT_number 29
_symmetry_cell_setting orthorhombic
_symmetry_space_group_name_Hall 'P 2c -2ac'
_symmetry_space_group_name_H-M 'P c a 21'
_atom_sites_solution_hydrogens geom
_atom_sites_solution_primary direct
_atom_sites_solution_secondary difmap
_audit_creation_method SHELXL-97
_audit_update_record
;
2015-11-02 deposited with the CCDC.
2015-12-17 downloaded from the CCDC.
;
_cell_angle_alpha 90.00
_cell_angle_beta 90.00
_cell_angle_gamma 90.00
_cell_formula_units_Z 4
_cell_length_a 20.3729(6)
_cell_length_b 9.7388(3)
_cell_length_c 17.7787(6)
_cell_measurement_temperature 293(2)
_cell_volume 3527.43(19)
_computing_cell_refinement 'Bruker SAINT'
_computing_data_collection 'Bruker APEX2'
_computing_data_reduction 'Bruker SAINT'
_computing_molecular_graphics 'Bruker SHELXTL'
_computing_publication_material 'Bruker SHELXTL'
_computing_structure_refinement 'SHELXL-97 (Sheldrick, 2008)'
_computing_structure_solution 'SHELXS-97 (Sheldrick, 2008)'
_diffrn_ambient_temperature 293(2)
_diffrn_measured_fraction_theta_full 0.997
_diffrn_measured_fraction_theta_max 0.997
_diffrn_measurement_device_type 'Bruker APE-II CCD'
_diffrn_measurement_method '\f and \w scans'
_diffrn_radiation_monochromator graphite
_diffrn_radiation_source 'fine-focus sealed tube'
_diffrn_radiation_type MoK\a
_diffrn_radiation_wavelength 0.71073
_diffrn_reflns_av_R_equivalents 0.0595
_diffrn_reflns_av_sigmaI/netI 0.0788
_diffrn_reflns_limit_h_max 24
_diffrn_reflns_limit_h_min -21
_diffrn_reflns_limit_k_max 11
_diffrn_reflns_limit_k_min -11
_diffrn_reflns_limit_l_max 20
_diffrn_reflns_limit_l_min -21
_diffrn_reflns_number 14089
_diffrn_reflns_theta_full 25.05
_diffrn_reflns_theta_max 25.05
_diffrn_reflns_theta_min 3.26
_exptl_absorpt_coefficient_mu 1.335
_exptl_absorpt_correction_T_max 0.7488
_exptl_absorpt_correction_T_min 0.7062
_exptl_absorpt_correction_type multi-scan
_exptl_crystal_colour colourless
_exptl_crystal_density_diffrn 1.702
_exptl_crystal_density_method 'not measured'
_exptl_crystal_description block
_exptl_crystal_F_000 1784
_exptl_crystal_size_max 0.28
_exptl_crystal_size_mid 0.25
_exptl_crystal_size_min 0.23
_refine_diff_density_max 1.613
_refine_diff_density_min -0.628
_refine_diff_density_rms 0.126
_refine_ls_abs_structure_details 'Flack H D (1983), Acta Cryst. A39, 876-881'
_refine_ls_abs_structure_Flack 0.01(4)
_refine_ls_extinction_method none
_refine_ls_goodness_of_fit_ref 1.042
_refine_ls_hydrogen_treatment mixed
_refine_ls_matrix_type full
_refine_ls_number_parameters 469
_refine_ls_number_reflns 5698
_refine_ls_number_restraints 14
_refine_ls_restrained_S_all 1.043
_refine_ls_R_factor_all 0.0685
_refine_ls_R_factor_gt 0.0515
_refine_ls_shift/su_max 0.000
_refine_ls_shift/su_mean 0.000
_refine_ls_structure_factor_coef Fsqd
_refine_ls_weighting_details 'calc w=1/[\s^2^(Fo^2^)+(0.0705P)^2^+0.5992P] where P=(Fo^2^+2Fc^2^)/3'
_refine_ls_weighting_scheme calc
_refine_ls_wR_factor_gt 0.1234
_refine_ls_wR_factor_ref 0.1411
_reflns_number_gt 4632
_reflns_number_total 5698
_reflns_threshold_expression >2sigma(I)
_cod_data_source_file c5ce02254a2.cif
_cod_data_source_block 239-1cd9
_cod_depositor_comments
;
The following automatic conversions were performed:

'_symmetry_cell_setting' value 'Orthorhombic' changed to
'orthorhombic' according to
/usr/data/users/saulius/crontab/automatic-downloads/rss-feeds/RSC/lib/dictionaries/cif_core.dic
dictionary named 'cif_core.dic' version 2.4.2 from 2011-04-26.

Automatic conversion script
Id: cif_fix_values 4268 2015-11-12 08:31:59Z antanas 

 Adding full bibliography for 7223544--7223552.cif.
;
_cod_original_cell_volume 3527.44(19)
_cod_original_sg_symbol_H-M Pca21
_cod_database_code 7223548

loop_
_symmetry_equiv_pos_as_xyz
'x, y, z'
'-x, -y, z+1/2'
'-x+1/2, y, z+1/2'
'x+1/2, -y, z'

loop_
_atom_site_label
_atom_site_type_symbol
_atom_site_fract_x
_atom_site_fract_y
_atom_site_fract_z
_atom_site_U_iso_or_equiv
_atom_site_adp_type
_atom_site_occupancy
_atom_site_symmetry_multiplicity
_atom_site_calc_flag
_atom_site_refinement_flags
Cd1 Cd 0.36141(3) 0.28555(6) 0.16831(5) 0.03030(19) Uani 1 1 d .
Cd2 Cd 0.32601(3) -0.00541(7) 0.28886(6) 0.02815(18) Uani 1 1 d .
Cl1 Cl 0.39712(12) 0.2074(2) 0.30375(16) 0.0387(7) Uani 1 1 d .
N1 N 0.2526(4) 0.2233(9) 0.1295(5) 0.038(2) Uani 1 1 d .
N2 N 0.2821(4) 0.4221(9) 0.2343(5) 0.041(2) Uani 1 1 d .
N3 N 0.2302(4) -0.0963(9) 0.2338(5) 0.037(2) Uani 1 1 d .
N4 N 0.2352(4) 0.1038(9) 0.3416(5) 0.034(2) Uani 1 1 d .
O1 O 0.4333(3) 0.4776(6) 0.1716(5) 0.0380(17) Uani 1 1 d .
O2 O 0.3720(4) 0.4484(8) 0.0715(5) 0.049(2) Uani 1 1 d .
O3 O 0.4260(4) 1.1373(7) 0.1010(5) 0.055(2) Uani 1 1 d .
O4 O 0.3563(4) 1.0056(6) 0.1647(5) 0.0431(18) Uani 1 1 d .
O5 O 0.6115(4) 0.1978(7) -0.2017(4) 0.0407(18) Uani 1 1 d .
O6 O 0.6420(4) 0.1185(9) -0.0924(5) 0.064(3) Uani 1 1 d .
C1 C 0.4140(5) 0.5162(9) 0.1074(6) 0.026(2) Uani 1 1 d .
C2 C 0.4367(4) 0.6477(9) 0.0739(5) 0.026(2) Uani 1 1 d .
C3 C 0.4152(5) 0.7682(9) 0.1094(6) 0.028(2) Uani 1 1 d .
H3 H 0.3921 0.7613 0.1544 0.033 Uiso 1 1 calc R
C4 C 0.4273(4) 0.8968(10) 0.0796(6) 0.029(2) Uani 1 1 d .
C5 C 0.4035(5) 1.0238(10) 0.1175(6) 0.029(2) Uani 1 1 d .
C6 C 0.4653(5) 0.9072(9) 0.0138(5) 0.031(2) Uani 1 1 d .
H6 H 0.4747 0.9931 -0.0064 0.037 Uiso 1 1 calc R
C7 C 0.4891(4) 0.7876(9) -0.0219(6) 0.028(2) Uani 1 1 d .
H7 H 0.5139 0.7948 -0.0656 0.034 Uiso 1 1 calc R
C8 C 0.4756(5) 0.6597(10) 0.0083(6) 0.031(2) Uani 1 1 d .
C9 C 0.5065(5) 0.5347(9) -0.0287(6) 0.028(2) Uani 1 1 d .
C10 C 0.5115(5) 0.5236(9) -0.1049(6) 0.030(2) Uani 1 1 d .
H10 H 0.4930 0.5918 -0.1347 0.036 Uiso 1 1 calc R
C11 C 0.5422(5) 0.4173(10) -0.1387(6) 0.030(2) Uani 1 1 d .
H11 H 0.5438 0.4127 -0.1910 0.036 Uiso 1 1 calc R
C12 C 0.5716(4) 0.3143(10) -0.0958(6) 0.032(2) Uani 1 1 d .
C13 C 0.6102(5) 0.2029(10) -0.1322(6) 0.032(2) Uani 1 1 d .
C14 C 0.5654(5) 0.3183(11) -0.0200(6) 0.039(3) Uani 1 1 d .
H14 H 0.5821 0.2473 0.0093 0.047 Uiso 1 1 calc R
C15 C 0.5337(5) 0.4306(11) 0.0141(6) 0.039(3) Uani 1 1 d .
H15 H 0.5309 0.4348 0.0662 0.047 Uiso 1 1 calc R
C16 C 0.2383(6) 0.1325(12) 0.0806(8) 0.055(3) Uani 1 1 d .
H16 H 0.2723 0.0871 0.0562 0.066 Uiso 1 1 calc R
C17 C 0.1704(8) 0.0964(15) 0.0610(8) 0.071(5) Uani 1 1 d .
H17 H 0.1614 0.0287 0.0256 0.085 Uiso 1 1 calc R
C18 C 0.1215(7) 0.1647(16) 0.0962(9) 0.065(4) Uani 1 1 d .
H18 H 0.0780 0.1442 0.0849 0.078 Uiso 1 1 calc R
C19 C 0.1358(5) 0.2646(15) 0.1487(7) 0.053(4) Uani 1 1 d .
C20 C 0.2040(4) 0.2920(10) 0.1640(8) 0.036(2) Uani 1 1 d .
C21 C 0.0858(6) 0.3405(17) 0.1874(9) 0.075(5) Uani 1 1 d .
H21 H 0.0420 0.3222 0.1766 0.090 Uiso 1 1 calc R
C22 C 0.1000(6) 0.4362(18) 0.2381(10) 0.077(5) Uani 1 1 d .
H22 H 0.0664 0.4849 0.2613 0.093 Uiso 1 1 calc R
C23 C 0.1685(5) 0.4655(15) 0.2577(8) 0.052(4) Uani 1 1 d .
C24 C 0.2191(5) 0.3973(11) 0.2190(6) 0.039(3) Uani 1 1 d .
C25 C 0.1874(8) 0.5592(15) 0.3120(8) 0.066(4) Uani 1 1 d .
H25 H 0.1561 0.6070 0.3397 0.079 Uiso 1 1 calc R
C26 C 0.2513(6) 0.5797(12) 0.3241(8) 0.055(3) Uani 1 1 d .
H26 H 0.2645 0.6452 0.3590 0.066 Uiso 1 1 calc R
C27 C 0.2967(5) 0.5077(11) 0.2869(10) 0.051(3) Uani 1 1 d .
H27 H 0.3406 0.5199 0.2994 0.061 Uiso 1 1 calc R
C28 C 0.2280(6) -0.1893(11) 0.1800(7) 0.046(3) Uani 1 1 d .
H28 H 0.2670 -0.2240 0.1604 0.055 Uiso 1 1 calc R
C29 C 0.1669(6) -0.2373(15) 0.1517(9) 0.068(3) Uani 1 1 d U
H29 H 0.1666 -0.3003 0.1124 0.082 Uiso 1 1 calc R
C30 C 0.1104(7) -0.1942(13) 0.1803(9) 0.067(3) Uani 1 1 d U
H30 H 0.0709 -0.2297 0.1626 0.081 Uiso 1 1 calc R
C31 C 0.1107(6) -0.0977(15) 0.2355(8) 0.059(4) Uani 1 1 d .
C32 C 0.1719(5) -0.0461(13) 0.2624(7) 0.044(3) Uani 1 1 d .
C33 C 0.0531(7) -0.0392(19) 0.2702(13) 0.095(7) Uani 1 1 d .
H33 H 0.0120 -0.0695 0.2546 0.114 Uiso 1 1 calc R
C34 C 0.0563(7) 0.055(2) 0.3230(11) 0.079(5) Uani 1 1 d U
H34 H 0.0175 0.0879 0.3437 0.094 Uiso 1 1 calc R
C35 C 0.1171(6) 0.1085(14) 0.3496(8) 0.053(3) Uani 1 1 d .
C36 C 0.1756(5) 0.0576(13) 0.3200(7) 0.037(3) Uani 1 1 d .
C37 C 0.1219(8) 0.2096(17) 0.4032(10) 0.077(5) Uani 1 1 d .
H37 H 0.0839 0.2443 0.4252 0.092 Uiso 1 1 calc R
C38 C 0.1817(8) 0.2599(14) 0.4250(7) 0.061(4) Uani 1 1 d .
H38 H 0.1841 0.3301 0.4603 0.073 Uiso 1 1 calc R
C39 C 0.2392(6) 0.2053(12) 0.3938(7) 0.051(3) Uani 1 1 d .
H39 H 0.2800 0.2383 0.4089 0.061 Uiso 1 1 calc R

loop_
_atom_site_aniso_label
_atom_site_aniso_U_11
_atom_site_aniso_U_22
_atom_site_aniso_U_33
_atom_site_aniso_U_23
_atom_site_aniso_U_13
_atom_site_aniso_U_12
Cd1 0.0314(3) 0.0206(3) 0.0390(4) -0.0015(4) 0.0032(4) 0.0006(3)
Cd2 0.0272(3) 0.0252(3) 0.0320(4) 0.0038(3) -0.0008(4) 0.0050(3)
Cl1 0.0399(13) 0.0323(14) 0.0438(17) 0.0023(12) -0.0110(13) -0.0025(10)
N1 0.043(5) 0.033(5) 0.038(5) 0.002(4) -0.012(4) -0.008(4)
N2 0.037(5) 0.038(5) 0.046(6) -0.010(5) 0.003(5) 0.001(4)
N3 0.033(5) 0.034(5) 0.045(6) 0.008(4) -0.003(4) 0.005(4)
N4 0.028(4) 0.044(5) 0.030(5) -0.001(4) 0.004(4) 0.006(4)
O1 0.044(4) 0.035(4) 0.036(5) 0.000(4) 0.002(4) -0.008(3)
O2 0.065(5) 0.034(4) 0.047(5) -0.002(4) -0.004(4) -0.013(4)
O3 0.067(5) 0.021(4) 0.077(7) -0.009(4) 0.032(5) 0.006(4)
O4 0.052(4) 0.042(4) 0.036(4) 0.000(5) 0.014(4) 0.011(3)
O5 0.058(5) 0.040(4) 0.024(4) -0.001(3) 0.009(4) 0.021(3)
O6 0.080(6) 0.061(6) 0.051(5) -0.006(5) -0.006(5) 0.046(5)
C1 0.030(5) 0.021(5) 0.026(6) -0.003(4) 0.006(5) 0.006(4)
C2 0.034(5) 0.023(5) 0.021(5) 0.000(4) 0.002(4) 0.009(4)
C3 0.032(5) 0.023(5) 0.029(6) -0.004(4) 0.007(5) 0.008(4)
C4 0.029(5) 0.023(5) 0.034(6) -0.003(4) 0.006(5) 0.002(4)
C5 0.026(5) 0.030(6) 0.031(6) 0.000(4) 0.000(5) 0.011(4)
C6 0.048(6) 0.016(5) 0.028(5) 0.008(4) 0.005(5) 0.003(4)
C7 0.027(5) 0.031(5) 0.025(5) -0.002(4) 0.007(5) 0.002(4)
C8 0.037(5) 0.029(5) 0.028(5) -0.002(4) -0.001(5) 0.007(4)
C9 0.031(5) 0.025(5) 0.028(6) -0.005(4) -0.003(5) 0.008(4)
C10 0.037(5) 0.025(6) 0.028(6) 0.003(4) 0.006(5) 0.005(4)
C11 0.035(5) 0.031(6) 0.024(5) -0.008(4) 0.000(5) 0.002(5)
C12 0.033(5) 0.033(6) 0.031(6) -0.003(5) -0.002(5) 0.011(4)
C13 0.030(5) 0.033(6) 0.032(6) -0.005(5) 0.006(5) 0.002(4)
C14 0.042(6) 0.039(7) 0.036(7) -0.002(5) -0.003(5) 0.027(5)
C15 0.043(6) 0.054(7) 0.021(5) 0.001(5) -0.003(5) 0.014(6)
C16 0.068(8) 0.038(7) 0.061(8) 0.002(6) -0.020(7) 0.003(6)
C17 0.112(12) 0.062(10) 0.039(8) 0.010(7) -0.036(9) -0.045(9)
C18 0.059(8) 0.082(11) 0.055(9) 0.014(8) -0.004(8) -0.028(8)
C19 0.026(5) 0.083(10) 0.048(11) 0.027(7) -0.007(6) -0.011(6)
C20 0.028(4) 0.045(6) 0.036(6) 0.014(6) -0.011(6) -0.006(4)
C21 0.034(6) 0.106(13) 0.085(14) 0.043(10) 0.003(8) 0.000(7)
C22 0.035(7) 0.095(12) 0.102(14) 0.023(11) 0.017(8) 0.016(8)
C23 0.033(6) 0.068(9) 0.055(8) 0.034(7) 0.015(6) 0.017(6)
C24 0.028(5) 0.041(6) 0.047(7) 0.015(5) 0.001(5) 0.014(5)
C25 0.100(11) 0.051(8) 0.046(9) 0.007(7) 0.044(8) 0.011(8)
C26 0.055(7) 0.026(6) 0.084(10) -0.011(6) 0.024(7) 0.003(5)
C27 0.042(5) 0.048(6) 0.061(7) -0.010(7) 0.004(9) -0.005(5)
C28 0.056(7) 0.043(7) 0.039(8) -0.002(6) 0.003(6) 0.002(5)
C29 0.068(5) 0.070(7) 0.067(8) -0.009(6) -0.026(6) -0.021(5)
C30 0.065(5) 0.070(7) 0.067(8) -0.008(6) -0.026(6) -0.023(5)
C31 0.028(6) 0.080(10) 0.069(10) 0.023(8) 0.001(6) -0.006(7)
C32 0.036(6) 0.044(7) 0.051(9) 0.021(6) -0.010(6) -0.007(5)
C33 0.036(7) 0.110(14) 0.14(2) 0.044(14) -0.006(10) -0.014(8)
C34 0.041(6) 0.099(9) 0.096(9) 0.014(8) 0.015(6) 0.015(7)
C35 0.038(6) 0.061(9) 0.060(9) 0.026(7) 0.012(6) 0.016(6)
C36 0.027(5) 0.041(7) 0.041(7) 0.017(6) 0.005(5) 0.007(5)
C37 0.072(10) 0.081(12) 0.077(12) 0.047(10) 0.033(10) 0.037(9)
C38 0.102(12) 0.042(8) 0.039(8) 0.010(6) 0.022(8) 0.027(8)
C39 0.069(8) 0.042(7) 0.041(8) -0.003(6) 0.008(7) 0.020(6)

loop_
_atom_type_symbol
_atom_type_description
_atom_type_scat_dispersion_real
_atom_type_scat_dispersion_imag
_atom_type_scat_source
C C 0.0033 0.0016 'International Tables Vol C Tables 4.2.6.8 and 6.1.1.4'
H H 0.0000 0.0000 'International Tables Vol C Tables 4.2.6.8 and 6.1.1.4'
N N 0.0061 0.0033 'International Tables Vol C Tables 4.2.6.8 and 6.1.1.4'
O O 0.0106 0.0060 'International Tables Vol C Tables 4.2.6.8 and 6.1.1.4'
Cd Cd -0.8075 1.2024 'International Tables Vol C Tables 4.2.6.8 and 6.1.1.4'
Cl Cl 0.1484 0.1585 'International Tables Vol C Tables 4.2.6.8 and 6.1.1.4'

loop_
_geom_angle_atom_site_label_1
_geom_angle_atom_site_label_2
_geom_angle_atom_site_label_3
_geom_angle
_geom_angle_site_symmetry_1
_geom_angle_site_symmetry_3
O3 Cd1 O2 89.4(3) 1_545 .
O3 Cd1 O1 98.9(3) 1_545 .
O2 Cd1 O1 55.3(3) . .
O3 Cd1 N1 102.8(3) 1_545 .
O2 Cd1 N1 92.6(3) . .
O1 Cd1 N1 140.9(3) . .
O3 Cd1 N2 172.6(3) 1_545 .
O2 Cd1 N2 92.6(3) . .
O1 Cd1 N2 88.1(3) . .
N1 Cd1 N2 70.0(3) . .
O3 Cd1 Cl1 97.9(2) 1_545 .
O2 Cd1 Cl1 147.2(2) . .
O1 Cd1 Cl1 92.0(2) . .
N1 Cd1 Cl1 116.5(2) . .
N2 Cd1 Cl1 84.2(2) . .
O5 Cd2 O4 87.6(2) 2_655 1_545
O5 Cd2 N4 142.4(3) 2_655 .
O4 Cd2 N4 125.4(3) 1_545 .
O5 Cd2 N3 100.7(3) 2_655 .
O4 Cd2 N3 80.8(3) 1_545 .
N4 Cd2 N3 71.4(3) . .
O5 Cd2 O6 54.6(3) 2_655 2_655
O4 Cd2 O6 140.5(2) 1_545 2_655
N4 Cd2 O6 94.0(3) . 2_655
N3 Cd2 O6 114.0(3) . 2_655
O5 Cd2 Cl1 110.2(2) 2_655 .
O4 Cd2 Cl1 84.75(19) 1_545 .
N4 Cd2 Cl1 92.2(2) . .
N3 Cd2 Cl1 145.2(2) . .
O6 Cd2 Cl1 97.1(2) 2_655 .
O5 Cd2 C13 26.9(3) 2_655 2_655
O4 Cd2 C13 113.7(3) 1_545 2_655
N4 Cd2 C13 119.7(3) . 2_655
N3 Cd2 C13 110.2(3) . 2_655
O6 Cd2 C13 27.7(3) 2_655 2_655
Cl1 Cd2 C13 104.5(2) . 2_655
Cd2 Cl1 Cd1 89.02(8) . .
C16 N1 C20 119.2(10) . .
C16 N1 Cd1 125.7(8) . .
C20 N1 Cd1 115.1(7) . .
C27 N2 C24 119.2(10) . .
C27 N2 Cd1 124.0(7) . .
C24 N2 Cd1 116.6(7) . .
C28 N3 C32 118.9(10) . .
C28 N3 Cd2 125.9(7) . .
C32 N3 Cd2 115.2(8) . .
C36 N4 C39 119.4(10) . .
C36 N4 Cd2 116.6(7) . .
C39 N4 Cd2 123.9(7) . .
C1 O1 Cd1 91.1(6) . .
C1 O2 Cd1 92.6(6) . .
C5 O3 Cd1 103.1(6) . 1_565
C5 O4 Cd2 146.6(7) . 1_565
C13 O5 Cd2 96.8(6) . 2_654
C13 O6 Cd2 87.0(7) . 2_654
O2 C1 O1 121.0(9) . .
O2 C1 C2 117.4(9) . .
O1 C1 C2 121.5(8) . .
C3 C2 C8 118.5(9) . .
C3 C2 C1 116.3(8) . .
C8 C2 C1 125.2(9) . .
C4 C3 C2 122.0(9) . .
C4 C3 H3 119.0 . .
C2 C3 H3 119.0 . .
C3 C4 C6 118.9(9) . .
C3 C4 C5 121.4(9) . .
C6 C4 C5 119.7(9) . .
O3 C5 O4 123.8(9) . .
O3 C5 C4 121.0(9) . .
O4 C5 C4 115.1(9) . .
C4 C6 C7 120.2(9) . .
C4 C6 H6 119.9 . .
C7 C6 H6 119.9 . .
C8 C7 C6 120.1(9) . .
C8 C7 H7 120.0 . .
C6 C7 H7 120.0 . .
C7 C8 C2 120.3(9) . .
C7 C8 C9 118.1(9) . .
C2 C8 C9 121.5(9) . .
C10 C9 C15 117.3(9) . .
C10 C9 C8 121.6(8) . .
C15 C9 C8 121.0(9) . .
C11 C10 C9 122.6(9) . .
C11 C10 H10 118.7 . .
C9 C10 H10 118.7 . .
C10 C11 C12 120.4(10) . .
C10 C11 H11 119.8 . .
C12 C11 H11 119.8 . .
C14 C12 C11 118.9(9) . .
C14 C12 C13 120.2(9) . .
C11 C12 C13 120.8(10) . .
O5 C13 O6 121.4(9) . .
O5 C13 C12 118.4(9) . .
O6 C13 C12 120.1(10) . .
O5 C13 Cd2 56.2(5) . 2_654
O6 C13 Cd2 65.3(6) . 2_654
C12 C13 Cd2 174.4(8) . 2_654
C12 C14 C15 119.6(10) . .
C12 C14 H14 120.2 . .
C15 C14 H14 120.2 . .
C9 C15 C14 121.1(10) . .
C9 C15 H15 119.5 . .
C14 C15 H15 119.5 . .
N1 C16 C17 123.0(13) . .
N1 C16 H16 118.5 . .
C17 C16 H16 118.5 . .
C18 C17 C16 117.8(13) . .
C18 C17 H17 121.1 . .
C16 C17 H17 121.1 . .
C17 C18 C19 120.3(12) . .
C17 C18 H18 119.9 . .
C19 C18 H18 119.9 . .
C18 C19 C21 122.5(12) . .
C18 C19 C20 117.5(12) . .
C21 C19 C20 119.9(13) . .
N1 C20 C19 122.2(12) . .
N1 C20 C24 120.3(8) . .
C19 C20 C24 117.5(11) . .
C22 C21 C19 122.1(13) . .
C22 C21 H21 118.9 . .
C19 C21 H21 118.9 . .
C21 C22 C23 120.4(14) . .
C21 C22 H22 119.8 . .
C23 C22 H22 119.8 . .
C25 C23 C24 116.7(12) . .
C25 C23 C22 124.0(13) . .
C24 C23 C22 119.3(15) . .
N2 C24 C23 121.3(12) . .
N2 C24 C20 118.0(9) . .
C23 C24 C20 120.7(10) . .
C26 C25 C23 118.9(12) . .
C26 C25 H25 120.6 . .
C23 C25 H25 120.6 . .
C25 C26 C27 121.1(13) . .
C25 C26 H26 119.4 . .
C27 C26 H26 119.4 . .
N2 C27 C26 122.7(12) . .
N2 C27 H27 118.7 . .
C26 C27 H27 118.7 . .
N3 C28 C29 120.8(11) . .
N3 C28 H28 119.6 . .
C29 C28 H28 119.6 . .
C30 C29 C28 121.3(13) . .
C30 C29 H29 119.3 . .
C28 C29 H29 119.3 . .
C29 C30 C31 119.5(12) . .
C29 C30 H30 120.3 . .
C31 C30 H30 120.3 . .
C30 C31 C32 119.3(13) . .
C30 C31 C33 125.4(14) . .
C32 C31 C33 115.4(14) . .
N3 C32 C31 120.2(13) . .
N3 C32 C36 117.8(10) . .
C31 C32 C36 122.0(11) . .
C34 C33 C31 122.7(15) . .
C34 C33 H33 118.7 . .
C31 C33 H33 118.7 . .
C33 C34 C35 122.4(15) . .
C33 C34 H34 118.8 . .
C35 C34 H34 118.8 . .
C37 C35 C36 117.1(13) . .
C37 C35 C34 123.7(14) . .
C36 C35 C34 119.2(15) . .
N4 C36 C35 122.9(13) . .
N4 C36 C32 118.8(9) . .
C35 C36 C32 118.3(11) . .
C38 C37 C35 121.0(13) . .
C38 C37 H37 119.5 . .
C35 C37 H37 119.5 . .
C37 C38 C39 119.8(14) . .
C37 C38 H38 120.1 . .
C39 C38 H38 120.1 . .
N4 C39 C38 119.7(13) . .
N4 C39 H39 120.1 . .
C38 C39 H39 120.1 . .

loop_
_geom_bond_atom_site_label_1
_geom_bond_atom_site_label_2
_geom_bond_distance
_geom_bond_site_symmetry_2
Cd1 O3 2.291(7) 1_545
Cd1 O2 2.350(8) .
Cd1 O1 2.377(6) .
Cd1 N1 2.399(9) .
Cd1 N2 2.399(9) .
Cd1 Cl1 2.628(3) .
Cd2 O5 2.271(6) 2_655
Cd2 O4 2.294(8) 1_545
Cd2 N4 2.331(8) .
Cd2 N3 2.357(9) .
Cd2 O6 2.468(9) 2_655
Cd2 Cl1 2.543(2) .
Cd2 C13 2.713(10) 2_655
N1 C16 1.274(15) .
N1 C20 1.343(15) .
N2 C27 1.287(16) .
N2 C24 1.335(12) .
N3 C28 1.317(14) .
N3 C32 1.381(14) .
N4 C36 1.351(13) .
N4 C39 1.359(14) .
O1 C1 1.265(13) .
O2 C1 1.256(12) .
O3 C5 1.233(12) .
O3 Cd1 2.291(7) 1_565
O4 C5 1.288(13) .
O4 Cd2 2.294(8) 1_565
O5 C13 1.237(13) .
O5 Cd2 2.271(6) 2_654
O6 C13 1.263(13) .
O6 Cd2 2.468(9) 2_654
C1 C2 1.486(13) .
C2 C3 1.403(13) .
C2 C8 1.415(13) .
C3 C4 1.382(13) .
C3 H3 0.9300 .
C4 C6 1.407(13) .
C4 C5 1.490(13) .
C6 C7 1.412(13) .
C6 H6 0.9300 .
C7 C8 1.383(13) .
C7 H7 0.9300 .
C8 C9 1.521(13) .
C9 C10 1.362(14) .
C9 C15 1.383(14) .
C10 C11 1.352(13) .
C10 H10 0.9300 .
C11 C12 1.396(14) .
C11 H11 0.9300 .
C12 C14 1.353(15) .
C12 C13 1.487(13) .
C13 Cd2 2.713(10) 2_654
C14 C15 1.407(14) .
C14 H14 0.9300 .
C15 H15 0.9300 .
C16 C17 1.468(17) .
C16 H16 0.9300 .
C17 C18 1.35(2) .
C17 H17 0.9300 .
C18 C19 1.38(2) .
C18 H18 0.9300 .
C19 C21 1.435(19) .
C19 C20 1.441(13) .
C20 C24 1.449(17) .
C21 C22 1.33(2) .
C21 H21 0.9300 .
C22 C23 1.466(19) .
C22 H22 0.9300 .
C23 C25 1.384(19) .
C23 C24 1.406(15) .
C25 C26 1.334(19) .
C25 H25 0.9300 .
C26 C27 1.336(16) .
C26 H26 0.9300 .
C27 H27 0.9300 .
C28 C29 1.422(17) .
C28 H28 0.9300 .
C29 C30 1.33(2) .
C29 H29 0.9300 .
C30 C31 1.359(19) .
C30 H30 0.9300 .
C31 C32 1.428(16) .
C31 C33 1.44(2) .
C32 C36 1.439(16) .
C33 C34 1.31(2) .
C33 H33 0.9300 .
C34 C35 1.42(2) .
C34 H34 0.9300 .
C35 C37 1.37(2) .
C35 C36 1.394(16) .
C37 C38 1.37(2) .
C37 H37 0.9300 .
C38 C39 1.401(17) .
C38 H38 0.9300 .
C39 H39 0.9300 .

loop_
_geom_torsion_atom_site_label_1
_geom_torsion_atom_site_label_2
_geom_torsion_atom_site_label_3
_geom_torsion_atom_site_label_4
_geom_torsion
_geom_torsion_site_symmetry_1
_geom_torsion_site_symmetry_4
O5 Cd2 Cl1 Cd1 119.9(2) 2_655 .
O4 Cd2 Cl1 Cd1 34.36(18) 1_545 .
N4 Cd2 Cl1 Cd1 -91.0(2) . .
N3 Cd2 Cl1 Cd1 -31.3(4) . .
O6 Cd2 Cl1 Cd1 174.72(18) 2_655 .
C13 Cd2 Cl1 Cd1 147.5(2) 2_655 .
O3 Cd1 Cl1 Cd2 -76.1(2) 1_545 .
O2 Cd1 Cl1 Cd2 -177.4(4) . .
O1 Cd1 Cl1 Cd2 -175.34(18) . .
N1 Cd1 Cl1 Cd2 32.5(3) . .
N2 Cd1 Cl1 Cd2 96.8(2) . .
O3 Cd1 N1 C16 -2.6(10) 1_545 .
O2 Cd1 N1 C16 87.4(10) . .
O1 Cd1 N1 C16 119.4(9) . .
N2 Cd1 N1 C16 179.3(10) . .
Cl1 Cd1 N1 C16 -108.3(9) . .
O3 Cd1 N1 C20 177.0(8) 1_545 .
O2 Cd1 N1 C20 -93.0(8) . .
O1 Cd1 N1 C20 -61.0(10) . .
N2 Cd1 N1 C20 -1.1(8) . .
Cl1 Cd1 N1 C20 71.4(8) . .
O3 Cd1 N2 C27 161(2) 1_545 .
O2 Cd1 N2 C27 -93.3(11) . .
O1 Cd1 N2 C27 -38.1(11) . .
N1 Cd1 N2 C27 175.0(11) . .
Cl1 Cd1 N2 C27 54.0(10) . .
O3 Cd1 N2 C24 -14(3) 1_545 .
O2 Cd1 N2 C24 92.6(8) . .
O1 Cd1 N2 C24 147.7(8) . .
N1 Cd1 N2 C24 0.8(7) . .
Cl1 Cd1 N2 C24 -120.1(8) . .
O5 Cd2 N3 C28 -40.6(9) 2_655 .
O4 Cd2 N3 C28 45.2(9) 1_545 .
N4 Cd2 N3 C28 177.5(10) . .
O6 Cd2 N3 C28 -96.5(9) 2_655 .
Cl1 Cd2 N3 C28 112.0(9) . .
C13 Cd2 N3 C28 -66.8(10) 2_655 .
O5 Cd2 N3 C32 138.7(7) 2_655 .
O4 Cd2 N3 C32 -135.5(8) 1_545 .
N4 Cd2 N3 C32 -3.2(8) . .
O6 Cd2 N3 C32 82.8(8) 2_655 .
Cl1 Cd2 N3 C32 -68.8(9) . .
C13 Cd2 N3 C32 112.5(8) 2_655 .
O5 Cd2 N4 C36 -79.0(9) 2_655 .
O4 Cd2 N4 C36 67.9(8) 1_545 .
N3 Cd2 N4 C36 4.3(8) . .
O6 Cd2 N4 C36 -109.7(8) 2_655 .
Cl1 Cd2 N4 C36 153.0(7) . .
C13 Cd2 N4 C36 -98.9(8) 2_655 .
O5 Cd2 N4 C39 98.3(9) 2_655 .
O4 Cd2 N4 C39 -114.8(8) 1_545 .
N3 Cd2 N4 C39 -178.4(9) . .
O6 Cd2 N4 C39 67.6(9) 2_655 .
Cl1 Cd2 N4 C39 -29.7(8) . .
C13 Cd2 N4 C39 78.4(9) 2_655 .
O3 Cd1 O1 C1 83.7(6) 1_545 .
O2 Cd1 O1 C1 0.6(5) . .
N1 Cd1 O1 C1 -39.5(8) . .
N2 Cd1 O1 C1 -93.9(6) . .
Cl1 Cd1 O1 C1 -178.0(5) . .
O3 Cd1 O2 C1 -101.9(6) 1_545 .
O1 Cd1 O2 C1 -0.6(5) . .
N1 Cd1 O2 C1 155.4(6) . .
N2 Cd1 O2 C1 85.2(6) . .
Cl1 Cd1 O2 C1 1.9(8) . .
Cd1 O2 C1 O1 1.1(9) . .
Cd1 O2 C1 C2 -174.9(7) . .
Cd1 O1 C1 O2 -1.1(9) . .
Cd1 O1 C1 C2 174.8(8) . .
O2 C1 C2 C3 108.4(10) . .
O1 C1 C2 C3 -67.6(12) . .
O2 C1 C2 C8 -69.0(13) . .
O1 C1 C2 C8 114.9(11) . .
C8 C2 C3 C4 4.2(15) . .
C1 C2 C3 C4 -173.4(9) . .
C2 C3 C4 C6 -3.3(15) . .
C2 C3 C4 C5 179.3(9) . .
Cd1 O3 C5 O4 -2.5(12) 1_565 .
Cd1 O3 C5 C4 173.8(8) 1_565 .
Cd2 O4 C5 O3 -78.3(15) 1_565 .
Cd2 O4 C5 C4 105.1(11) 1_565 .
C3 C4 C5 O3 163.7(10) . .
C6 C4 C5 O3 -13.7(15) . .
C3 C4 C5 O4 -19.6(14) . .
C6 C4 C5 O4 163.0(9) . .
C3 C4 C6 C7 1.4(14) . .
C5 C4 C6 C7 178.9(9) . .
C4 C6 C7 C8 -0.5(15) . .
C6 C7 C8 C2 1.4(14) . .
C6 C7 C8 C9 -175.5(9) . .
C3 C2 C8 C7 -3.2(14) . .
C1 C2 C8 C7 174.2(9) . .
C3 C2 C8 C9 173.6(9) . .
C1 C2 C8 C9 -8.9(15) . .
C7 C8 C9 C10 -40.0(14) . .
C2 C8 C9 C10 143.1(10) . .
C7 C8 C9 C15 136.8(10) . .
C2 C8 C9 C15 -40.1(14) . .
C15 C9 C10 C11 -0.9(15) . .
C8 C9 C10 C11 176.0(9) . .
C9 C10 C11 C12 -1.2(16) . .
C10 C11 C12 C14 3.9(15) . .
C10 C11 C12 C13 -175.0(9) . .
Cd2 O5 C13 O6 3.7(11) 2_654 .
Cd2 O5 C13 C12 -178.1(8) 2_654 .
Cd2 O6 C13 O5 -3.4(10) 2_654 .
Cd2 O6 C13 C12 178.4(9) 2_654 .
C14 C12 C13 O5 175.7(10) . .
C11 C12 C13 O5 -5.4(15) . .
C14 C12 C13 O6 -6.1(16) . .
C11 C12 C13 O6 172.8(10) . .
C14 C12 C13 Cd2 159(7) . 2_654
C11 C12 C13 Cd2 -22(8) . 2_654
C11 C12 C14 C15 -4.4(16) . .
C13 C12 C14 C15 174.5(9) . .
C10 C9 C15 C14 0.3(15) . .
C8 C9 C15 C14 -176.6(9) . .
C12 C14 C15 C9 2.4(16) . .
C20 N1 C16 C17 -1.5(18) . .
Cd1 N1 C16 C17 178.1(8) . .
N1 C16 C17 C18 1(2) . .
C16 C17 C18 C19 0(2) . .
C17 C18 C19 C21 179.7(13) . .
C17 C18 C19 C20 0(2) . .
C16 N1 C20 C19 1.3(17) . .
Cd1 N1 C20 C19 -178.4(8) . .
C16 N1 C20 C24 -179.0(10) . .
Cd1 N1 C20 C24 1.4(13) . .
C18 C19 C20 N1 -0.5(18) . .
C21 C19 C20 N1 179.7(11) . .
C18 C19 C20 C24 179.8(11) . .
C21 C19 C20 C24 0.0(17) . .
C18 C19 C21 C22 179.7(15) . .
C20 C19 C21 C22 0(2) . .
C19 C21 C22 C23 -1(2) . .
C21 C22 C23 C25 -177.2(14) . .
C21 C22 C23 C24 4(2) . .
C27 N2 C24 C23 1.7(17) . .
Cd1 N2 C24 C23 176.2(8) . .
C27 N2 C24 C20 -174.9(11) . .
Cd1 N2 C24 C20 -0.4(13) . .
C25 C23 C24 N2 0.1(16) . .
C22 C23 C24 N2 179.1(11) . .
C25 C23 C24 C20 176.6(10) . .
C22 C23 C24 C20 -4.3(17) . .
N1 C20 C24 N2 -0.7(16) . .
C19 C20 C24 N2 179.1(10) . .
N1 C20 C24 C23 -177.3(11) . .
C19 C20 C24 C23 2.5(16) . .
C24 C23 C25 C26 0.4(18) . .
C22 C23 C25 C26 -178.6(13) . .
C23 C25 C26 C27 -3(2) . .
C24 N2 C27 C26 -4(2) . .
Cd1 N2 C27 C26 -178.2(10) . .
C25 C26 C27 N2 5(2) . .
C32 N3 C28 C29 0.1(17) . .
Cd2 N3 C28 C29 179.4(9) . .
N3 C28 C29 C30 -3(2) . .
C28 C29 C30 C31 3(2) . .
C29 C30 C31 C32 -1(2) . .
C29 C30 C31 C33 178.3(15) . .
C28 N3 C32 C31 1.9(17) . .
Cd2 N3 C32 C31 -177.5(9) . .
C28 N3 C32 C36 -178.7(10) . .
Cd2 N3 C32 C36 2.0(12) . .
C30 C31 C32 N3 -1.6(19) . .
C33 C31 C32 N3 179.2(12) . .
C30 C31 C32 C36 179.0(12) . .
C33 C31 C32 C36 -0.3(18) . .
C30 C31 C33 C34 -179.3(16) . .
C32 C31 C33 C34 0(2) . .
C31 C33 C34 C35 1(3) . .
C33 C34 C35 C37 178.2(16) . .
C33 C34 C35 C36 -1(2) . .
C39 N4 C36 C35 -0.7(16) . .
Cd2 N4 C36 C35 176.8(8) . .
C39 N4 C36 C32 177.6(9) . .
Cd2 N4 C36 C32 -5.0(12) . .
C37 C35 C36 N4 -0.3(18) . .
C34 C35 C36 N4 179.3(12) . .
C37 C35 C36 C32 -178.6(11) . .
C34 C35 C36 C32 1.0(17) . .
N3 C32 C36 N4 2.0(14) . .
C31 C32 C36 N4 -178.6(12) . .
N3 C32 C36 C35 -179.7(11) . .
C31 C32 C36 C35 -0.2(15) . .
C36 C35 C37 C38 1.6(19) . .
C34 C35 C37 C38 -178.0(13) . .
C35 C37 C38 C39 -2(2) . .
C36 N4 C39 C38 0.4(16) . .
Cd2 N4 C39 C38 -176.8(8) . .
C37 C38 C39 N4 0.8(18) . .
